data_4519077
loop_
_publ_author_name
'Hwang, Jeong Min'
'Lee, Sung Kwang'
'Shin, Sunyoung'
'Jeong, Ji-Seoung'
'Kim, Hae Sun'
'Ryu, Ji Yeon'
'Eom, Taeyong'
'Park, Bo Keun'
'Kim, Chang Gyoun'
'Chung, Taek-Mo'

_publ_section_title
;
 New Volatile Tantalum Imido Precursors with Carboxamide Ligands
;
_journal_issue 38
_journal_name_full 'ACS Omega'
_journal_page_first 24795
_journal_page_last 24802
_journal_paper_doi 10.1021/acsomega.1c03659
_journal_volume 6
_journal_year 2021
_chemical_formula_moiety 'C25 H50 N4 O6 Ta'
_chemical_formula_sum 'C25 H50 N4 O6 Ta'
_chemical_formula_weight 683.64
_space_group_crystal_system monoclinic
_space_group_IT_number 14
_space_group_name_Hall '-P 2yn'
_space_group_name_H-M_alt 'P 1 21/n 1'
_symmetry_Int_Tables_number 14
_atom_sites_solution_primary iterative
_audit_creation_date 2021-06-08
_audit_creation_method
;
Olex2 1.3
(compiled 2020.11.12 svn.r5f609507 for OlexSys, GUI svn.r6272)
;
_cell_angle_alpha 90
_cell_angle_beta 95.6888(17)
_cell_angle_gamma 90
_cell_formula_units_Z 4
_cell_length_a 11.4733(3)
_cell_length_b 16.5773(4)
_cell_length_c 17.1424(4)
_cell_measurement_reflns_used 9964
_cell_measurement_temperature 296.15
_cell_measurement_theta_max 25.30
_cell_measurement_theta_min 2.73
_cell_volume 3244.36(14)
_computing_cell_refinement 'SAINT v8.34A (Bruker, 2013)'
_computing_data_reduction 'SAINT v8.34A (Bruker, 2013)'
_computing_molecular_graphics 'Olex2 1.3 (Dolomanov et al., 2009)'
_computing_publication_material 'Olex2 1.3 (Dolomanov et al., 2009)'
_computing_structure_refinement 'olex2.refine 1.3 (Bourhis et al., 2015)'
_computing_structure_solution 'olex2.solve 1.3 (Bourhis et al., 2015)'
_diffrn_ambient_temperature 296.15
_diffrn_detector 'CCD area detector'
_diffrn_detector_area_resol_mean 7.9
_diffrn_detector_type 'Bruker SMART CCD 1K area detector'
_diffrn_measured_fraction_theta_full 0.9956
_diffrn_measured_fraction_theta_max 0.9932
_diffrn_measurement_device 'three-circle diffractometer'
_diffrn_measurement_device_type 'Bruker APEX-II CCD'
_diffrn_measurement_method '\f and \w scans'
_diffrn_radiation_monochromator graphite
_diffrn_radiation_probe x-ray
_diffrn_radiation_type 'Mo K\a'
_diffrn_radiation_wavelength 0.71073
_diffrn_reflns_av_R_equivalents 0.0914
_diffrn_reflns_av_unetI/netI 0.0524
_diffrn_reflns_Laue_measured_fraction_full 0.9956
_diffrn_reflns_Laue_measured_fraction_max 0.9932
_diffrn_reflns_limit_h_max 13
_diffrn_reflns_limit_h_min -13
_diffrn_reflns_limit_k_max 20
_diffrn_reflns_limit_k_min -19
_diffrn_reflns_limit_l_max 20
_diffrn_reflns_limit_l_min -20
_diffrn_reflns_number 43467
_diffrn_reflns_point_group_measured_fraction_full 0.9956
_diffrn_reflns_point_group_measured_fraction_max 0.9932
_diffrn_reflns_theta_full 25.2417
_diffrn_reflns_theta_max 25.45
_diffrn_reflns_theta_min 1.71
_diffrn_source 'sealed X-ray tube'
_diffrn_source_target Mo
_exptl_absorpt_coefficient_mu 3.427
_exptl_absorpt_correction_T_max 0.7452
_exptl_absorpt_correction_T_min 0.4625
_exptl_absorpt_correction_type none
_exptl_absorpt_process_details
;
SADABS-2014/2 (Bruker,2014/2) was used for absorption correction.
wR2(int) was 0.1268 before and 0.0662 after correction.
The Ratio of minimum to maximum transmission is 0.6206.
The \l/2 correction factor is 0.00150.
;
_exptl_crystal_colour clear
_exptl_crystal_colour_lustre clear
_exptl_crystal_density_diffrn 1.400
_exptl_crystal_description plate
_exptl_crystal_F_000 1396.0
_exptl_crystal_size_max 0.15
_exptl_crystal_size_mid 0.15
_exptl_crystal_size_min 0.01
_refine_diff_density_max 3.4901
_refine_diff_density_min -3.2538
_refine_diff_density_rms 0.2742
_refine_ls_d_res_high 0.8271
_refine_ls_d_res_low 11.8882
_refine_ls_goodness_of_fit_ref 1.1031
_refine_ls_hydrogen_treatment constr
_refine_ls_matrix_type full
_refine_ls_number_constraints 92
_refine_ls_number_parameters 409
_refine_ls_number_reflns 5959
_refine_ls_number_restraints 80
_refine_ls_restrained_S_all 1.0952
_refine_ls_R_factor_all 0.0829
_refine_ls_R_factor_gt 0.0636
_refine_ls_shift/su_max 0.0004
_refine_ls_shift/su_mean 0.0000
_refine_ls_structure_factor_coef Fsqd
_refine_ls_weighting_details 'w=1/[\s^2^(Fo^2^)+(0.0600P)^2^+52.5149P] where P=(Fo^2^+2Fc^2^)/3'
_refine_ls_weighting_scheme calc
_refine_ls_wR_factor_gt 0.1570
_refine_ls_wR_factor_ref 0.1715
_reflns_Friedel_coverage 0.0
_reflns_limit_h_max 10
_reflns_limit_h_min -13
_reflns_limit_k_max 20
_reflns_limit_k_min 0
_reflns_limit_l_max 20
_reflns_limit_l_min -10
_reflns_number_gt 4676
_reflns_number_total 6001
_reflns_threshold_expression I>=2u(I)
_cod_data_source_file ao1c03659_si_001.cif
_cod_data_source_block rjy03-2
_cod_original_sg_symbol_Hall '-P 2ybc (x-z,y,z)'
_cod_database_code 4519077
_olex2_refinement_description
;
1. Fixed Uiso
 At 1.2 times of:
  All C(H) groups, All C(H,H) groups
 At 1.5 times of:
  All C(H,H,H) groups
2. Restrained distances
 C55-C17 \\sim C17-C2
 with sigma of 0.02
3. Rigid bond restraints
 C55, C17, C2
 with sigma for 1-2 distances of 0.01 and sigma for 1-3 distances of 0.01
4. Uiso/Uaniso restraints and constraints
C55 \\sim C17 \\sim C2: within 1.7A with sigma of 0.04 and sigma for terminal
atoms of 0.08 within 1.7A
Uanis(C55) \\sim Ueq, Uanis(C17) \\sim Ueq, Uanis(C2) \\sim Ueq: with sigma of
0.01 and sigma for terminal atoms of 0.02
Uanis(C36) \\sim Ueq, Uanis(C9) \\sim Ueq: with sigma of 0.01 and sigma for
terminal atoms of 0.02
Uanis(C13) \\sim Ueq, Uanis(C12) \\sim Ueq: with sigma of 0.01 and sigma for
terminal atoms of 0.02
Uanis(C8) \\sim Ueq, Uanis(C41) \\sim Ueq: with sigma of 0.01 and sigma for
terminal atoms of 0.02
Uanis(C1) \\sim Ueq: with sigma of 0.01 and sigma for terminal atoms of 0.02
Uanis(C7) \\sim Ueq, Uanis(C55) \\sim Ueq: with sigma of 0.01 and sigma for
terminal atoms of 0.02
Uanis(C4) \\sim Ueq: with sigma of 0.01 and sigma for terminal atoms of 0.02
5. Others
 Fixed Sof: C28(0.6) H28a(0.6) H28b(0.6) H28c(0.6) C36(0.5) C41(0.5) H41a(0.5)
 H41b(0.5) H41c(0.5) C46(0.5) H46a(0.5) H46b(0.5) H46c(0.5) C55(0.4) H55a(0.4)
 H55b(0.4) H55c(0.4) C1(0.6) H1a(0.6) H1b(0.6) H1c(0.6) C3(0.5) H3a(0.5)
 H3b(0.5) H3c(0.5) C2(0.4) H2a(0.4) H2b(0.4) H2c(0.4) C7(0.6) H7a(0.6) H7b(0.6)
 H7c(0.6) C9(0.5) H9a(0.5) H9b(0.5) H9c(0.5) C8(0.5) H8a(0.5) H8b(0.5) H8c(0.5)
 C12(0.5) H12a(0.5) H12b(0.5) H12c(0.5) C13(0.5) C17(0.4) H17a(0.4) H17b(0.4)
 H17c(0.4)
6.a Secondary CH2 refined with riding coordinates:
 C25(H25a,H25b), C29(H29a,H29b)
6.b Aromatic/amide H refined with riding coordinates:
 C20(H20)
6.c Idealised Me refined as rotating group:
 C14(H14a,H14b,H14c), C22(H22a,H22b,H22c), C26(H26a,H26b,H26c), C28(H28a,H28b,
 H28c), C31(H31a,H31b,H31c), C39(H39a,H39b,H39c), C40(H40a,H40b,H40c), C41(H41a,
 H41b,H41c), C43(H43a,H43b,H43c), C46(H46a,H46b,H46c), C53(H53a,H53b,H53c),
 C55(H55a,H55b,H55c), C1(H1a,H1b,H1c), C3(H3a,H3b,H3c), C4(H4a,H4b,H4c), C2(H2a,
 H2b,H2c), C7(H7a,H7b,H7c), C9(H9a,H9b,H9c), C8(H8a,H8b,H8c), C12(H12a,H12b,
 H12c), C17(H17a,H17b,H17c)
;
_olex2_submission_special_instructions 'No special instructions were received'

loop_
_space_group_symop_id
_space_group_symop_operation_xyz
1 x,y,z
2 -x+1/2,y+1/2,-z+1/2
3 -x,-y,-z
4 x-1/2,-y-1/2,z-1/2

loop_
_atom_site_label
_atom_site_type_symbol
_atom_site_fract_x
_atom_site_fract_y
_atom_site_fract_z
_atom_site_U_iso_or_equiv
_atom_site_adp_type
_atom_site_occupancy
_atom_site_refinement_flags_posn
_atom_site_refinement_flags_adp
_atom_site_disorder_group
Ta1 Ta 0.92390(4) 0.89493(3) 0.24016(3) 0.03143(16) Uani 1.000000 . . .
O5 O 0.7565(6) 0.9412(4) 0.2295(5) 0.0396(18) Uani 1.000000 . . .
O4 O 1.0174(7) 0.8185(5) 0.3159(4) 0.0403(18) Uani 1.000000 . . .
O2 O 1.0127(7) 0.8187(5) 0.1730(5) 0.0414(18) Uani 1.000000 . . .
C6 C 0.6623(10) 0.8946(7) 0.2256(8) 0.043(3) Uani 1.000000 . . .
O3 O 0.8755(7) 0.9082(4) 0.3646(4) 0.0415(18) Uani 1.000000 . . .
O1 O 0.8790(7) 0.9158(4) 0.1102(5) 0.0395(18) Uani 1.000000 . . .
O6 O 0.7919(7) 0.7934(4) 0.2290(5) 0.046(2) Uani 1.000000 . . .
N2 N 0.9406(9) 0.8681(6) 0.0541(6) 0.046(2) Uani 1.000000 . . .
C11 C 1.0048(10) 0.8193(7) 0.0975(7) 0.039(3) Uani 1.000000 . . .
N1 N 1.0116(8) 0.9831(5) 0.2505(5) 0.036(2) Uani 1.000000 . . .
C14 C 0.5371(11) 1.0000(8) 0.2722(9) 0.059(4) Uani 1.000000 . . .
H14a H 0.537(9) 0.9776(8) 0.3238(11) 0.089(6) Uiso 1.000000 GR . .
H14b H 0.604(5) 1.034(4) 0.270(4) 0.089(6) Uiso 1.000000 GR . .
H14c H 0.467(4) 1.031(4) 0.260(4) 0.089(6) Uiso 1.000000 GR . .
N3 N 0.9504(11) 0.8683(6) 0.4268(6) 0.057(3) Uani 1.000000 . . .
N4 N 0.6706(9) 0.8156(6) 0.2262(7) 0.055(3) Uani 1.000000 . . .
C19 C 1.0941(10) 1.0486(7) 0.2680(7) 0.043(3) Uani 1.000000 . . .
C20 C 0.8010(11) 0.7097(7) 0.2407(9) 0.054(3) Uani 1.000000 . . .
H20 H 0.8228(11) 0.6734(7) 0.2034(9) 0.065(4) Uiso 1.000000 R . .
C21 C 1.0188(11) 0.8233(7) 0.3915(7) 0.044(3) Uani 1.000000 . . .
C22 C 1.0674(14) 0.7678(9) -0.0304(8) 0.064(4) Uani 1.000000 . . .
H22a H 1.100(9) 0.819(3) -0.0424(8) 0.096(6) Uiso 1.000000 GR . .
H22b H 1.111(8) 0.726(4) -0.0531(10) 0.096(6) Uiso 1.000000 GR . .
H22c H 0.9868(17) 0.765(6) -0.0516(11) 0.096(6) Uiso 1.000000 GR . .
C23 C 1.0756(11) 0.7566(7) 0.0592(8) 0.046(3) Uani 1.000000 . . .
C25 C 0.8276(11) 0.9792(7) 0.3981(7) 0.046(3) Uani 1.000000 . . .
H25a H 0.8898(11) 1.0089(7) 0.4280(7) 0.055(3) Uiso 1.000000 R . .
H25b H 0.7932(11) 1.0140(7) 0.3565(7) 0.055(3) Uiso 1.000000 R . .
C26 C 0.7798(14) 0.9984(9) 0.0056(8) 0.064(4) Uani 1.000000 . . .
H26a H 0.810(4) 0.967(5) -0.035(2) 0.096(6) Uiso 1.000000 GR . .
H26b H 0.706(3) 0.976(6) 0.0171(17) 0.096(6) Uiso 1.000000 GR . .
H26c H 0.769(7) 1.0530(11) -0.012(4) 0.096(6) Uiso 1.000000 GR . .
C28 C 1.1675(19) 1.0567(15) 0.1999(14) 0.057(6) Uani 0.600000 . . 1
H28a H 1.203(12) 1.006(3) 0.190(6) 0.085(9) Uiso 0.600000 GR . 1
H28b H 1.119(3) 1.073(10) 0.154(3) 0.085(9) Uiso 0.600000 GR . 1
H28c H 1.227(9) 1.096(7) 0.212(4) 0.085(9) Uiso 0.600000 GR . 1
C29 C 0.8640(12) 0.9966(7) 0.0781(7) 0.048(3) Uani 1.000000 . . .
H29a H 0.8356(12) 1.0319(7) 0.1173(7) 0.058(4) Uiso 1.000000 R . .
H29b H 0.9394(12) 1.0170(7) 0.0659(7) 0.058(4) Uiso 1.000000 R . .
C31 C 1.2042(11) 0.7625(9) 0.0930(10) 0.065(4) Uani 1.000000 . . .
H31a H 1.2506(18) 0.726(5) 0.065(4) 0.098(6) Uiso 1.000000 GR . .
H31b H 1.232(3) 0.8167(18) 0.087(6) 0.098(6) Uiso 1.000000 GR . .
H31c H 1.2109(17) 0.748(6) 0.1475(18) 0.098(6) Uiso 1.000000 GR . .
C35 C 0.5424(11) 0.9341(8) 0.2147(9) 0.058(4) Uani 1.000000 . . .
C36 C 1.126(3) 0.7715(19) 0.4315(19) 0.045(8) Uani 0.500000 . U 1
C39 C 1.0291(12) 0.6724(8) 0.0764(8) 0.055(3) Uani 1.000000 . . .
H39a H 0.952(3) 0.666(2) 0.050(5) 0.083(5) Uiso 1.000000 GR . .
H39b H 1.080(5) 0.6322(8) 0.058(5) 0.083(5) Uiso 1.000000 GR . .
H39c H 1.027(8) 0.666(2) 0.1319(9) 0.083(5) Uiso 1.000000 GR . .
C40 C 0.7717(13) 0.6866(9) 0.3196(9) 0.071(5) Uani 1.000000 . . .
H40a H 0.690(2) 0.696(7) 0.323(2) 0.107(7) Uiso 1.000000 GR . .
H40b H 0.789(9) 0.6305(19) 0.328(3) 0.107(7) Uiso 1.000000 GR . .
H40c H 0.817(7) 0.718(5) 0.3583(10) 0.107(7) Uiso 1.000000 GR . .
C41 C 1.126(3) 0.787(2) 0.5249(17) 0.059(8) Uani 0.500000 . U 1
H41a H 1.048(5) 0.779(13) 0.540(3) 0.088(12) Uiso 0.500000 GR . 1
H41b H 1.178(15) 0.750(9) 0.5532(18) 0.088(12) Uiso 0.500000 GR . 1
H41c H 1.150(18) 0.841(4) 0.537(3) 0.088(12) Uiso 0.500000 GR . 1
C43 C 0.5267(14) 0.9665(10) 0.1298(11) 0.086(6) Uani 1.000000 . . .
H43a H 0.578(9) 1.012(5) 0.125(2) 0.129(8) Uiso 1.000000 GR . .
H43b H 0.546(11) 0.925(3) 0.0943(13) 0.129(8) Uiso 1.000000 GR . .
H43c H 0.447(3) 0.983(8) 0.117(3) 0.129(8) Uiso 1.000000 GR . .
C46 C 1.102(3) 0.686(2) 0.407(2) 0.055(8) Uani 0.500000 . . 1
H46a H 1.171(7) 0.654(3) 0.422(11) 0.083(12) Uiso 0.500000 GR . 1
H46b H 1.038(12) 0.665(5) 0.433(10) 0.083(12) Uiso 0.500000 GR . 1
H46c H 1.083(18) 0.683(2) 0.352(3) 0.083(12) Uiso 0.500000 GR . 1
C53 C 0.7340(15) 0.9556(11) 0.4517(9) 0.079(5) Uani 1.000000 . . .
H53a H 0.674(6) 0.924(6) 0.423(2) 0.118(7) Uiso 1.000000 GR . .
H53b H 0.769(2) 0.925(6) 0.495(4) 0.118(7) Uiso 1.000000 GR . .
H53c H 0.700(7) 1.0035(11) 0.471(6) 0.118(7) Uiso 1.000000 GR . .
C55 C 1.207(4) 1.022(3) 0.299(3) 0.087(14) Uani 0.400000 D U 2
H55a H 1.201(6) 0.992(19) 0.346(12) 0.13(2) Uiso 0.400000 GR . 2
H55b H 1.239(13) 0.988(18) 0.261(9) 0.13(2) Uiso 0.400000 GR . 2
H55c H 1.257(10) 1.068(3) 0.31(2) 0.13(2) Uiso 0.400000 GR . 2
C1 C 1.027(2) 1.1244(13) 0.2780(16) 0.057(6) Uani 0.600000 . U 1
H1a H 1.025(14) 1.156(5) 0.231(4) 0.085(9) Uiso 0.600000 GR . 1
H1b H 0.949(5) 1.1113(14) 0.289(11) 0.085(9) Uiso 0.600000 GR . 1
H1c H 1.065(9) 1.155(5) 0.321(7) 0.085(9) Uiso 0.600000 GR . 1
C3 C 1.241(3) 0.792(3) 0.405(2) 0.092(16) Uani 0.500000 . . 1
H3a H 1.266(12) 0.844(8) 0.427(14) 0.14(2) Uiso 0.500000 GR . 1
H3b H 1.297(7) 0.752(9) 0.423(15) 0.14(2) Uiso 0.500000 GR . 1
H3c H 1.235(7) 0.795(18) 0.349(2) 0.14(2) Uiso 0.500000 GR . 1
C4 C 0.4512(15) 0.8696(11) 0.2302(12) 0.085(5) Uani 1.000000 . U .
H4a H 0.448(8) 0.830(4) 0.190(4) 0.128(8) Uiso 1.000000 GR . .
H4b H 0.473(6) 0.844(6) 0.280(4) 0.128(8) Uiso 1.000000 GR . .
H4c H 0.376(3) 0.8945(17) 0.231(8) 0.128(8) Uiso 1.000000 GR . .
C2 C 1.043(3) 1.110(2) 0.330(2) 0.054(8) Uani 0.400000 D U 2
H2a H 0.981(15) 1.141(11) 0.303(4) 0.082(12) Uiso 0.400000 GR . 2
H2b H 1.01(2) 1.080(2) 0.371(8) 0.082(12) Uiso 0.400000 GR . 2
H2c H 1.104(6) 1.146(10) 0.351(11) 0.082(12) Uiso 0.400000 GR . 2
C7 C 1.180(2) 1.0208(15) 0.3374(14) 0.052(5) Uani 0.600000 . U 1
H7a H 1.136(2) 1.002(9) 0.379(4) 0.078(8) Uiso 0.600000 GR . 1
H7b H 1.227(10) 0.978(7) 0.321(3) 0.078(8) Uiso 0.600000 GR . 1
H7c H 1.229(10) 1.065(3) 0.356(6) 0.078(8) Uiso 0.600000 GR . 1
C9 C 1.057(3) 0.679(2) 0.424(3) 0.059(11) Uani 0.500000 . U 2
H9a H 1.117(9) 0.644(3) 0.447(10) 0.088(16) Uiso 0.500000 GR . 2
H9b H 0.984(10) 0.666(5) 0.445(11) 0.088(16) Uiso 0.500000 GR . 2
H9c H 1.048(18) 0.673(4) 0.368(3) 0.088(16) Uiso 0.500000 GR . 2
C8 C 1.070(3) 0.770(3) 0.530(2) 0.077(10) Uani 0.500000 . U 2
H8a H 1.000(12) 0.741(13) 0.538(3) 0.115(16) Uiso 0.500000 GR . 2
H8b H 1.136(11) 0.745(14) 0.560(3) 0.115(16) Uiso 0.500000 GR . 2
H8c H 1.06(2) 0.825(3) 0.546(4) 0.115(16) Uiso 0.500000 GR . 2
C12 C 1.213(4) 0.796(3) 0.435(2) 0.071(12) Uani 0.500000 . U 2
H12a H 1.268(4) 0.767(11) 0.471(11) 0.106(18) Uiso 0.500000 GR . 2
H12b H 1.230(9) 0.786(14) 0.382(5) 0.106(18) Uiso 0.500000 GR . 2
H12c H 1.219(8) 0.853(4) 0.446(15) 0.106(18) Uiso 0.500000 GR . 2
C13 C 1.090(3) 0.7673(17) 0.4451(17) 0.038(7) Uani 0.500000 . U 2
C17 C 1.099(6) 1.101(4) 0.200(2) 0.15(3) Uani 0.400000 D U 2
H17a H 1.15(4) 1.078(19) 0.165(18) 0.22(4) Uiso 0.400000 GR . 2
H17b H 1.022(11) 1.11(3) 0.17(2) 0.22(4) Uiso 0.400000 GR . 2
H17c H 1.13(5) 1.153(12) 0.217(4) 0.22(4) Uiso 0.400000 GR . 2

loop_
_atom_site_aniso_label
_atom_site_aniso_U_11
_atom_site_aniso_U_22
_atom_site_aniso_U_33
_atom_site_aniso_U_12
_atom_site_aniso_U_13
_atom_site_aniso_U_23
Ta1 0.0299(2) 0.0259(2) 0.0374(3) 0.00329(19) -0.00223(16) 0.0002(2)
O5 0.026(4) 0.026(4) 0.066(5) 0.006(3) 0.001(3) -0.005(4)
O4 0.046(4) 0.034(4) 0.038(4) 0.012(4) -0.010(3) 0.003(3)
O2 0.042(4) 0.035(4) 0.047(5) 0.002(4) 0.003(4) 0.003(4)
C6 0.037(6) 0.026(5) 0.065(8) -0.003(5) -0.006(5) -0.003(6)
O3 0.059(5) 0.025(4) 0.039(4) 0.004(3) 0.001(4) 0.002(3)
O1 0.044(4) 0.027(4) 0.047(5) 0.001(3) 0.002(4) -0.001(3)
O6 0.036(4) 0.022(4) 0.078(6) -0.003(3) 0.004(4) 0.011(4)
N2 0.053(6) 0.038(5) 0.047(6) 0.002(5) 0.006(5) -0.006(5)
C11 0.036(6) 0.035(6) 0.046(7) -0.001(5) 0.001(5) 0.002(5)
N1 0.031(5) 0.036(5) 0.041(5) 0.004(4) -0.003(4) -0.008(4)
C14 0.036(7) 0.043(7) 0.098(11) -0.020(6) 0.009(7) -0.008(7)
N3 0.088(9) 0.040(6) 0.040(6) 0.006(6) -0.000(6) 0.006(5)
N4 0.056(7) 0.024(5) 0.088(8) -0.005(5) 0.019(6) -0.007(5)
C19 0.033(6) 0.044(7) 0.051(7) -0.010(5) 0.007(5) -0.001(6)
C20 0.053(8) 0.023(6) 0.088(10) -0.004(5) 0.016(7) 0.005(6)
C21 0.061(8) 0.031(6) 0.039(6) 0.006(6) -0.003(6) -0.001(5)
C22 0.084(11) 0.052(8) 0.058(8) 0.013(8) 0.018(8) 0.007(7)
C23 0.046(7) 0.032(6) 0.060(8) 0.007(5) 0.011(6) -0.007(5)
C25 0.053(7) 0.033(6) 0.052(7) 0.001(5) 0.011(6) -0.004(5)
C26 0.079(10) 0.052(8) 0.054(8) 0.007(7) -0.022(7) 0.010(7)
C28 0.040(12) 0.066(16) 0.066(15) -0.015(11) 0.011(10) 0.008(12)
C29 0.061(8) 0.033(6) 0.049(7) 0.008(6) -0.002(6) -0.000(5)
C31 0.042(7) 0.058(9) 0.098(12) 0.009(6) 0.019(7) -0.012(8)
C35 0.033(6) 0.051(8) 0.092(11) 0.015(6) 0.009(7) -0.011(8)
C36 0.046(11) 0.046(11) 0.044(11) 0.002(5) 0.005(5) 0.004(5)
C39 0.060(8) 0.044(7) 0.065(9) 0.001(6) 0.023(7) 0.003(6)
C40 0.068(10) 0.059(9) 0.092(11) 0.009(8) 0.038(9) 0.033(9)
C41 0.063(11) 0.059(11) 0.052(10) 0.001(5) -0.001(5) 0.004(5)
C43 0.054(9) 0.067(11) 0.129(15) 0.027(8) -0.030(10) -0.010(10)
C46 0.045(18) 0.045(17) 0.07(2) 0.017(15) -0.011(16) 0.000(15)
C53 0.080(11) 0.096(13) 0.065(10) -0.003(10) 0.031(9) -0.012(9)
C55 0.083(15) 0.088(15) 0.089(15) -0.001(3) 0.007(4) -0.001(3)
C1 0.053(9) 0.044(9) 0.074(10) -0.004(4) 0.006(5) -0.006(5)
C3 0.06(2) 0.16(4) 0.05(2) 0.07(2) -0.016(17) -0.02(2)
C4 0.068(8) 0.073(8) 0.113(9) 0.010(4) 0.005(4) -0.005(4)
C2 0.053(11) 0.052(11) 0.058(11) -0.006(5) 0.003(5) -0.005(5)
C7 0.047(8) 0.060(9) 0.048(8) -0.011(4) -0.004(4) 0.000(5)
C9 0.062(14) 0.051(13) 0.064(13) 0.003(5) 0.004(5) 0.001(5)
C8 0.078(13) 0.079(13) 0.073(13) 0.004(5) 0.007(5) 0.006(5)
C12 0.069(14) 0.073(14) 0.071(14) 0.003(5) 0.003(5) 0.005(5)
C13 0.036(10) 0.039(10) 0.038(10) 0.001(5) 0.000(5) 0.002(5)
C17 0.15(3) 0.14(3) 0.15(3) -0.003(5) 0.015(5) 0.001(5)

loop_
_atom_type_symbol
_atom_type_scat_dispersion_real
_atom_type_scat_dispersion_imag
_atom_type_scat_Cromer_Mann_a1
_atom_type_scat_Cromer_Mann_a2
_atom_type_scat_Cromer_Mann_a3
_atom_type_scat_Cromer_Mann_a4
_atom_type_scat_Cromer_Mann_b1
_atom_type_scat_Cromer_Mann_b2
_atom_type_scat_Cromer_Mann_b3
_atom_type_scat_Cromer_Mann_b4
_atom_type_scat_Cromer_Mann_c
_atom_type_scat_source
_atom_type_scat_dispersion_source
H 0.00000 0.00000 0.49300 0.32291 0.14019 0.04081 10.51090 26.12570 3.14236 57.79970 0.0030380000826 'International Tables Volume C Table 6.1.1.4 (pp. 500-502)' 'Henke, Gullikson and Davis, At. Data and Nucl. Data Tables, 1993, 54, 2'
C 0.00347 0.00161 2.31000 1.02000 1.58860 0.86500 20.84390 10.20750 0.56870 51.65120 0.215599998832 'International Tables Volume C Table 6.1.1.4 (pp. 500-502)' 'Henke, Gullikson and Davis, At. Data and Nucl. Data Tables, 1993, 54, 2'
N 0.00653 0.00323 12.21260 3.13220 2.01250 1.16630 0.00570 9.89330 28.99750 0.58260 -11.5290002823 'International Tables Volume C Table 6.1.1.4 (pp. 500-502)' 'Henke, Gullikson and Davis, At. Data and Nucl. Data Tables, 1993, 54, 2'
O 0.01158 0.00611 3.04850 2.28680 1.54630 0.86700 13.27710 5.70110 0.32390 32.90890 0.250800013542 'International Tables Volume C Table 6.1.1.4 (pp. 500-502)' 'Henke, Gullikson and Davis, At. Data and Nucl. Data Tables, 1993, 54, 2'
Ta -0.58474 6.58145 29.20240 15.22930 14.51350 4.76492 1.77333 9.37046 0.29598 63.36440 9.24353981018 'International Tables Volume C Table 6.1.1.4 (pp. 500-502)' 'Henke, Gullikson and Davis, At. Data and Nucl. Data Tables, 1993, 54, 2'

loop_
_geom_angle_atom_site_label_1
_geom_angle_atom_site_label_2
_geom_angle_atom_site_label_3
_geom_angle
_geom_angle_site_symmetry_1
_geom_angle_site_symmetry_3
_geom_angle_publ_flag
O4 Ta1 O5 135.6(3) . . ?
O2 Ta1 O5 133.7(3) . . ?
O2 Ta1 O4 73.5(3) . . ?
O3 Ta1 O5 74.6(3) . . ?
O3 Ta1 O4 67.9(3) . . ?
O3 Ta1 O2 140.4(3) . . ?
O1 Ta1 O5 74.7(3) . . ?
O1 Ta1 O4 140.8(3) . . ?
O1 Ta1 O2 67.6(3) . . ?
O1 Ta1 O3 149.1(3) . . ?
O6 Ta1 O5 70.0(3) . . ?
O6 Ta1 O4 84.1(3) . . ?
O6 Ta1 O2 81.9(3) . . ?
O6 Ta1 O3 85.8(3) . . ?
O6 Ta1 O1 86.9(3) . . ?
N1 Ta1 O5 102.5(3) . . ?
N1 Ta1 O4 101.0(4) . . ?
N1 Ta1 O2 104.8(4) . . ?
N1 Ta1 O3 90.9(4) . . ?
N1 Ta1 O1 92.5(3) . . ?
N1 Ta1 O6 172.4(3) . . ?
C6 O5 Ta1 122.4(7) . . ?
C21 O4 Ta1 123.4(7) . . ?
C11 O2 Ta1 124.8(7) . . ?
N4 C6 O5 121.6(10) . . ?
C35 C6 O5 118.6(10) . . ?
C35 C6 N4 119.7(11) . . ?
N3 O3 Ta1 117.5(6) . . ?
C25 O3 Ta1 126.3(7) . . ?
C25 O3 N3 107.3(8) . . ?
N2 O1 Ta1 118.8(6) . . ?
C29 O1 Ta1 121.4(6) . . ?
C29 O1 N2 107.1(8) . . ?
N4 O6 Ta1 116.8(6) . . ?
C20 O6 Ta1 133.2(7) . . ?
C20 O6 N4 108.5(8) . . ?
C11 N2 O1 104.2(9) . . ?
N2 C11 O2 124.5(11) . . ?
C23 C11 O2 116.4(10) . . ?
C23 C11 N2 119.1(11) . . ?
C19 N1 Ta1 171.4(8) . . ?
C21 N3 O3 105.2(9) . . ?
O6 N4 C6 109.0(9) . . ?
C28 C19 N1 108.0(12) . . ?
C55 C19 N1 113(2) . . ?
C55 C19 C28 76(2) . . ?
C1 C19 N1 108.7(12) . . ?
C1 C19 C28 110.3(16) . . ?
C1 C19 C55 133(2) . . ?
C2 C19 N1 109.6(14) . . ?
C2 C19 C28 135.5(17) . . ?
C2 C19 C55 109(3) . . ?
C2 C19 C1 34.0(14) . . ?
C7 C19 N1 106.8(12) . . ?
C7 C19 C28 105.2(15) . . ?
C7 C19 C55 30(2) . . ?
C7 C19 C1 117.4(16) . . ?
C7 C19 C2 85.8(17) . . ?
C17 C19 N1 111(3) . . ?
C17 C19 C28 42(2) . . ?
C17 C19 C55 112(3) . . ?
C17 C19 C1 70(2) . . ?
C17 C19 C2 101(2) . . ?
C17 C19 C7 136(3) . . ?
C40 C20 O6 111.5(12) . . ?
N3 C21 O4 124.2(11) . . ?
C36 C21 O4 109.1(15) . . ?
C36 C21 N3 126.4(15) . . ?
C13 C21 O4 122.0(15) . . ?
C13 C21 N3 113.3(15) . . ?
C13 C21 C36 18.3(14) . . ?
C22 C23 C11 111.6(10) . . ?
C31 C23 C11 109.3(10) . . ?
C31 C23 C22 109.3(12) . . ?
C39 C23 C11 109.3(10) . . ?
C39 C23 C22 108.3(11) . . ?
C39 C23 C31 109.0(11) . . ?
C53 C25 O3 110.4(11) . . ?
C26 C29 O1 112.0(10) . . ?
C14 C35 C6 109.5(11) . . ?
C43 C35 C6 106.6(11) . . ?
C43 C35 C14 111.3(13) . . ?
C4 C35 C6 107.6(12) . . ?
C4 C35 C14 109.0(12) . . ?
C4 C35 C43 112.8(13) . . ?
C41 C36 C21 105(2) . . ?
C46 C36 C21 106(2) . . ?
C46 C36 C41 114(3) . . ?
C3 C36 C21 115(3) . . ?
C3 C36 C41 111(3) . . ?
C3 C36 C46 107(3) . . ?
C9 C13 C21 110(2) . . ?
C8 C13 C21 117(3) . . ?
C8 C13 C9 101(3) . . ?
C12 C13 C21 101(2) . . ?
C12 C13 C9 119(3) . . ?
C12 C13 C8 109(3) . . ?

loop_
_geom_bond_atom_site_label_1
_geom_bond_atom_site_label_2
_geom_bond_distance
_geom_bond_site_symmetry_2
_geom_bond_publ_flag
Ta1 O5 2.060(7) . ?
Ta1 O4 2.042(7) . ?
Ta1 O2 2.048(8) . ?
Ta1 O3 2.267(8) . ?
Ta1 O1 2.263(8) . ?
Ta1 O6 2.260(7) . ?
Ta1 N1 1.773(9) . ?
O5 C6 1.325(13) . ?
O4 C21 1.296(13) . ?
O2 C11 1.288(13) . ?
C6 N4 1.312(15) . ?
C6 C35 1.518(16) . ?
O3 N3 1.460(13) . ?
O3 C25 1.443(13) . ?
O1 N2 1.478(12) . ?
O1 C29 1.451(13) . ?
O6 N4 1.436(13) . ?
O6 C20 1.403(13) . ?
N2 C11 1.281(15) . ?
C11 C23 1.508(16) . ?
N1 C19 1.452(14) . ?
C14 C35 1.477(19) . ?
N3 C21 1.278(16) . ?
C19 C28 1.51(2) . ?
C19 C55 1.42(4) . ?
C19 C1 1.49(3) . ?
C19 C2 1.62(3) . ?
C19 C7 1.54(2) . ?
C19 C17 1.46(5) . ?
C20 C40 1.476(19) . ?
C21 C36 1.60(3) . ?
C21 C13 1.49(3) . ?
C22 C23 1.541(18) . ?
C23 C31 1.534(18) . ?
C23 C39 1.534(17) . ?
C25 C53 1.531(18) . ?
C26 C29 1.498(17) . ?
C35 C43 1.55(2) . ?
C35 C4 1.54(2) . ?
C36 C41 1.62(4) . ?
C36 C46 1.50(5) . ?
C36 C3 1.47(5) . ?
C9 C13 1.54(5) . ?
C8 C13 1.49(5) . ?
C12 C13 1.52(5) . ?

loop_
_geom_torsion_atom_site_label_1
_geom_torsion_atom_site_label_2
_geom_torsion_atom_site_label_3
_geom_torsion_atom_site_label_4
_geom_torsion
_geom_torsion_site_symmetry_1
_geom_torsion_site_symmetry_2
_geom_torsion_site_symmetry_3
_geom_torsion_site_symmetry_4
_geom_torsion_publ_flag
Ta1 O5 C6 N4 -1.9(9) . . . . ?
Ta1 O5 C6 C35 -177.8(10) . . . . ?
Ta1 O4 C21 N3 10.1(10) . . . . ?
Ta1 O4 C21 C36 -164.4(15) . . . . ?
Ta1 O4 C21 C13 -178.9(15) . . . . ?
Ta1 O2 C11 N2 0.4(9) . . . . ?
Ta1 O2 C11 C23 -178.6(8) . . . . ?
Ta1 O3 N3 C21 -9.9(8) . . . . ?
Ta1 O3 C25 C53 140.8(11) . . . . ?
Ta1 O1 N2 C11 3.9(7) . . . . ?
Ta1 O1 C29 C26 -150.7(10) . . . . ?
Ta1 O6 N4 C6 4.3(8) . . . . ?
Ta1 O6 C20 C40 96.5(12) . . . . ?
O5 C6 N4 O6 -1.8(13) . . . . ?
O5 C6 C35 C14 -49.5(13) . . . . ?
O5 C6 C35 C43 71.0(13) . . . . ?
O5 C6 C35 C4 -167.8(14) . . . . ?
O4 C21 N3 O3 0.9(13) . . . . ?
O4 C21 C36 C41 176(2) . . . . ?
O4 C21 C36 C46 -63(2) . . . . ?
O4 C21 C36 C3 54(2) . . . . ?
O4 C21 C13 C9 -55.8(19) . . . . ?
O4 C21 C13 C8 -171(2) . . . . ?
O4 C21 C13 C12 70(2) . . . . ?
O2 C11 N2 O1 -2.8(12) . . . . ?
O2 C11 C23 C22 -175.2(11) . . . . ?
O2 C11 C23 C31 -54.1(12) . . . . ?
O2 C11 C23 C39 65.1(11) . . . . ?
C6 N4 O6 C20 171.9(12) . . . . ?
O3 N3 C21 C36 174.5(17) . . . . ?
O3 N3 C21 C13 -170.7(14) . . . . ?
O1 N2 C11 C23 176.1(8) . . . . ?
N2 C11 C23 C22 5.8(13) . . . . ?
N2 C11 C23 C31 126.8(12) . . . . ?
N2 C11 C23 C39 -114.0(12) . . . . ?
N3 C21 C36 C41 1.6(18) . . . . ?
N3 C21 C36 C46 123(3) . . . . ?
N3 C21 C36 C3 -120(3) . . . . ?
N3 C21 C13 C9 116(2) . . . . ?
N3 C21 C13 C8 1(2) . . . . ?
N3 C21 C13 C12 -118(2) . . . . ?

loop_
_restr_equal_distance_atom_site_label_1
_restr_equal_distance_atom_site_label_2
_restr_equal_distance_site_symmetry_2
_restr_equal_distance_class_id
C55 C17 1 1
C17 C2 1 1

loop_
_restr_equal_distance_class_class_id
_restr_equal_distance_class_target_weight_param
_restr_equal_distance_class_average
_restr_equal_distance_class_esd
_restr_equal_distance_class_diff_max
1 0.0200 2.3831 0.0045 0.0045

loop_
_restr_U_iso_atom_site_label
_restr_U_iso_weight_param
C36 0.0100
C41 0.0100
C55 0.0100
C55 0.0100
C1 0.0100
C4 0.0100
C2 0.0100
C7 0.0100
C9 0.0100
C8 0.0100
C12 0.0100
C13 0.0100
C17 0.0100
